data_7007289
loop_
_publ_author_name
'Haukka, Matti'
'Jakonen, Minna'
'Nivaj\"arvi, Taina'
'Kallinen, Mirja'

_publ_section_title
;
 The subtle effects of iron-containing metal surfaces on the reductive
 carbonylation of RuCl3.
;
_journal_issue 26
_journal_name_full 'Dalton transactions (Cambridge, England : 2003)'
_journal_page_first 3212
_journal_page_last 3220
_journal_paper_doi 10.1039/b602834a
_journal_year 2006
_chemical_formula_moiety 'C10 H12 Cl6 Fe O8 Ru2'
_chemical_formula_sum 'C10 H12 Cl6 Fe O8 Ru2'
_chemical_formula_weight 730.89
_chemical_name_systematic
;
?
;
_space_group_IT_number 14
_symmetry_cell_setting monoclinic
_symmetry_space_group_name_Hall '-P 2ybc'
_symmetry_space_group_name_H-M 'P 1 21/c 1'
_atom_sites_solution_hydrogens geom
_atom_sites_solution_primary direct
_atom_sites_solution_secondary difmap
_audit_creation_method SHELXL-97
_cell_angle_alpha 90.00
_cell_angle_beta 96.796(4)
_cell_angle_gamma 90.00
_cell_formula_units_Z 2
_cell_length_a 9.2270(7)
_cell_length_b 10.9769(6)
_cell_length_c 11.0272(8)
_cell_measurement_reflns_used 2969
_cell_measurement_temperature 120(2)
_cell_measurement_theta_max 27.48
_cell_measurement_theta_min 1.00
_cell_volume 1109.03(13)
_computing_cell_refinement 'Denzo/Scalepack (Otwinowski & Minor, 1997)'
_computing_data_collection 'Collect (Nonius BV, 1997-2000)'
_computing_data_reduction 'Denzo/Scalepack (Otwinowski & Minor, 1997)'
_computing_molecular_graphics 'Diamond v.3.0e (Crystal Impact GbR, 2005)'
_computing_publication_material 'SHELXL-97 (Sheldrick, 1997)'
_computing_structure_refinement 'SHELXL-97 (Sheldrick, 1997)'
_computing_structure_solution 'SHELXS-97 (Sheldrick, 1997)'
_diffrn_ambient_temperature 120(2)
_diffrn_detector_area_resol_mean 9
_diffrn_measured_fraction_theta_full 0.990
_diffrn_measured_fraction_theta_max 0.990
_diffrn_measurement_device '95mm CCD camera on \k-goniostat'
_diffrn_measurement_device_type 'Nonius KappaCCD'
_diffrn_measurement_method '\f scans and \w scans with \k offset'
_diffrn_radiation_monochromator 'horizontally mounted graphite crystal'
_diffrn_radiation_source 'fine-focus sealed tube'
_diffrn_radiation_type MoK\a
_diffrn_radiation_wavelength 0.71073
_diffrn_reflns_av_R_equivalents 0.0546
_diffrn_reflns_av_sigmaI/netI 0.0503
_diffrn_reflns_limit_h_max 11
_diffrn_reflns_limit_h_min -10
_diffrn_reflns_limit_k_max 14
_diffrn_reflns_limit_k_min -14
_diffrn_reflns_limit_l_max 14
_diffrn_reflns_limit_l_min -13
_diffrn_reflns_number 8311
_diffrn_reflns_theta_full 27.49
_diffrn_reflns_theta_max 27.49
_diffrn_reflns_theta_min 2.22
_exptl_absorpt_coefficient_mu 2.745
_exptl_absorpt_correction_T_max 0.5951
_exptl_absorpt_correction_T_min 0.5207
_exptl_absorpt_correction_type multi-scan
_exptl_absorpt_process_details 'Xprep in Shelxtl v.6.14-1 (Sheldrick, 2005)'
_exptl_crystal_colour yellow
_exptl_crystal_density_diffrn 2.189
_exptl_crystal_density_method 'not measured'
_exptl_crystal_description block
_exptl_crystal_F_000 704
_exptl_crystal_size_max 0.25
_exptl_crystal_size_mid 0.22
_exptl_crystal_size_min 0.19
_refine_diff_density_max 0.944
_refine_diff_density_min -1.106
_refine_diff_density_rms 0.260
_refine_ls_extinction_method none
_refine_ls_goodness_of_fit_ref 1.061
_refine_ls_hydrogen_treatment mixed
_refine_ls_matrix_type full
_refine_ls_number_parameters 129
_refine_ls_number_reflns 2522
_refine_ls_number_restraints 1
_refine_ls_restrained_S_all 1.061
_refine_ls_R_factor_all 0.0507
_refine_ls_R_factor_gt 0.0308
_refine_ls_shift/su_max 0.000
_refine_ls_shift/su_mean 0.000
_refine_ls_structure_factor_coef Fsqd
_refine_ls_weighting_details 'calc w=1/[\s^2^(Fo^2^)+(0.0263P)^2^+0.6251P] where P=(Fo^2^+2Fc^2^)/3'
_refine_ls_weighting_scheme calc
_refine_ls_wR_factor_gt 0.0619
_refine_ls_wR_factor_ref 0.0679
_reflns_number_gt 2011
_reflns_number_total 2522
_reflns_threshold_expression >2sigma(I)
_cod_data_source_file b602834a.txt
_cod_data_source_block compound_4
_cod_original_sg_symbol_H-M 'P 21/c'
_cod_database_code 7007289

loop_
_symmetry_equiv_pos_as_xyz
'x, y, z'
'-x, y+1/2, -z+1/2'
'-x, -y, -z'
'x, -y-1/2, z-1/2'

loop_
_atom_site_label
_atom_site_type_symbol
_atom_site_fract_x
_atom_site_fract_y
_atom_site_fract_z
_atom_site_U_iso_or_equiv
_atom_site_adp_type
_atom_site_occupancy
_atom_site_symmetry_multiplicity
_atom_site_calc_flag
_atom_site_refinement_flags
_atom_site_disorder_assembly
_atom_site_disorder_group
Ru1 Ru 0.82659(3) 0.11006(2) 0.69059(2) 0.01519(10) Uani 1 1 d . . .
Fe1 Fe 0.5000 0.0000 0.5000 0.01664(16) Uani 1 2 d S . .
Cl1 Cl 0.74035(9) 0.09892(7) 0.47513(7) 0.01780(18) Uani 1 1 d . . .
Cl2 Cl 0.57957(9) 0.05475(8) 0.72184(7) 0.02094(19) Uani 1 1 d . . .
Cl3 Cl 0.89261(9) -0.10307(7) 0.69044(8) 0.02242(19) Uani 1 1 d . . .
O1 O 0.9218(3) 0.1189(2) 0.9625(2) 0.0270(6) Uani 1 1 d . . .
O2 O 1.1347(3) 0.1587(2) 0.6327(2) 0.0296(6) Uani 1 1 d . . .
O3 O 0.7414(3) 0.3772(2) 0.6837(2) 0.0263(6) Uani 1 1 d . . .
O4 O 0.3945(3) 0.1628(2) 0.4693(2) 0.0255(6) Uani 1 1 d D . .
C1 C 0.8867(4) 0.1159(3) 0.8609(3) 0.0201(7) Uani 1 1 d . . .
C2 C 1.0198(4) 0.1434(3) 0.6546(3) 0.0207(7) Uani 1 1 d . . .
C3 C 0.7744(4) 0.2781(3) 0.6883(3) 0.0189(7) Uani 1 1 d . . .
C4 C 0.4286(5) 0.2830(3) 0.5146(4) 0.0427(11) Uani 1 1 d . . .
H4A H 0.5251 0.3068 0.4916 0.051 Uiso 1 1 calc R . .
H4B H 0.4364 0.2812 0.6049 0.051 Uiso 1 1 calc R . .
C5 C 0.3221(5) 0.3757(3) 0.4698(4) 0.0376(10) Uani 1 1 d . . .
H5A H 0.3173 0.3815 0.3808 0.056 Uiso 1 1 calc R . .
H5B H 0.3515 0.4545 0.5065 0.056 Uiso 1 1 calc R . .
H5C H 0.2259 0.3532 0.4921 0.056 Uiso 1 1 calc R . .
H4 H 0.321(3) 0.159(4) 0.415(3) 0.070(17) Uiso 1 1 d D . .

loop_
_atom_site_aniso_label
_atom_site_aniso_U_11
_atom_site_aniso_U_22
_atom_site_aniso_U_33
_atom_site_aniso_U_23
_atom_site_aniso_U_13
_atom_site_aniso_U_12
Ru1 0.01529(15) 0.01458(14) 0.01537(15) 0.00005(11) 0.00044(10) 0.00012(10)
Fe1 0.0158(4) 0.0138(3) 0.0197(4) 0.0007(3) -0.0003(3) 0.0011(3)
Cl1 0.0182(4) 0.0198(4) 0.0152(4) 0.0002(3) 0.0014(3) -0.0007(3)
Cl2 0.0178(4) 0.0261(4) 0.0192(4) 0.0013(4) 0.0033(3) -0.0012(3)
Cl3 0.0213(4) 0.0153(4) 0.0289(5) 0.0012(3) -0.0043(4) 0.0023(3)
O1 0.0297(15) 0.0315(14) 0.0187(13) 0.0003(11) -0.0015(11) 0.0033(11)
O2 0.0222(15) 0.0303(14) 0.0378(15) -0.0128(12) 0.0097(12) -0.0051(11)
O3 0.0360(16) 0.0193(13) 0.0228(13) -0.0010(10) 0.0005(11) 0.0070(11)
O4 0.0218(14) 0.0164(12) 0.0352(15) -0.0024(11) -0.0094(12) 0.0031(10)
C1 0.0163(18) 0.0151(16) 0.029(2) -0.0001(15) 0.0049(15) 0.0002(13)
C2 0.029(2) 0.0155(16) 0.0174(17) -0.0046(14) -0.0005(15) 0.0036(14)
C3 0.0167(17) 0.0237(18) 0.0161(17) 0.0007(14) 0.0019(13) -0.0007(14)
C4 0.036(3) 0.0227(19) 0.066(3) -0.001(2) -0.008(2) 0.0033(18)
C5 0.035(2) 0.0184(18) 0.060(3) -0.0008(19) 0.006(2) 0.0017(16)

loop_
_atom_type_symbol
_atom_type_description
_atom_type_scat_dispersion_real
_atom_type_scat_dispersion_imag
_atom_type_scat_source
C C 0.0033 0.0016 'International Tables Vol C Tables 4.2.6.8 and 6.1.1.4'
H H 0.0000 0.0000 'International Tables Vol C Tables 4.2.6.8 and 6.1.1.4'
O O 0.0106 0.0060 'International Tables Vol C Tables 4.2.6.8 and 6.1.1.4'
Cl Cl 0.1484 0.1585 'International Tables Vol C Tables 4.2.6.8 and 6.1.1.4'
Fe Fe 0.3463 0.8444 'International Tables Vol C Tables 4.2.6.8 and 6.1.1.4'
Ru Ru -1.2594 0.8363 'International Tables Vol C Tables 4.2.6.8 and 6.1.1.4'

loop_
_geom_angle_atom_site_label_1
_geom_angle_atom_site_label_2
_geom_angle_atom_site_label_3
_geom_angle
_geom_angle_site_symmetry_1
_geom_angle_site_symmetry_3
_geom_angle_publ_flag
C1 Ru1 C3 91.38(13) . . ?
C1 Ru1 C2 91.65(14) . . ?
C3 Ru1 C2 93.01(14) . . ?
C1 Ru1 Cl3 89.40(10) . . ?
C3 Ru1 Cl3 179.20(10) . . ?
C2 Ru1 Cl3 86.76(10) . . ?
C1 Ru1 Cl1 177.60(10) . . ?
C3 Ru1 Cl1 89.00(10) . . ?
C2 Ru1 Cl1 90.69(10) . . ?
Cl3 Ru1 Cl1 90.23(3) . . ?
C1 Ru1 Cl2 92.14(10) . . ?
C3 Ru1 Cl2 90.23(10) . . ?
C2 Ru1 Cl2 174.95(10) . . ?
Cl3 Ru1 Cl2 89.94(3) . . ?
Cl1 Ru1 Cl2 85.49(3) . . ?
O4 Fe1 O4 179.998(1) . 3_656 ?
O4 Fe1 Cl1 89.23(7) . 3_656 ?
O4 Fe1 Cl1 90.77(7) 3_656 3_656 ?
O4 Fe1 Cl1 90.77(7) . . ?
O4 Fe1 Cl1 89.23(7) 3_656 . ?
Cl1 Fe1 Cl1 180.0 3_656 . ?
O4 Fe1 Cl2 88.26(7) . 3_656 ?
O4 Fe1 Cl2 91.74(7) 3_656 3_656 ?
Cl1 Fe1 Cl2 81.07(3) 3_656 3_656 ?
Cl1 Fe1 Cl2 98.93(3) . 3_656 ?
O4 Fe1 Cl2 91.74(7) . . ?
O4 Fe1 Cl2 88.26(7) 3_656 . ?
Cl1 Fe1 Cl2 98.93(3) 3_656 . ?
Cl1 Fe1 Cl2 81.07(3) . . ?
Cl2 Fe1 Cl2 180.0 3_656 . ?
Ru1 Cl1 Fe1 96.12(3) . . ?
Ru1 Cl2 Fe1 95.27(3) . . ?
C4 O4 Fe1 131.8(2) . . ?
C4 O4 H4 114(3) . . ?
Fe1 O4 H4 113(3) . . ?
O1 C1 Ru1 179.6(3) . . ?
O2 C2 Ru1 177.5(3) . . ?
O3 C3 Ru1 178.1(3) . . ?
O4 C4 C5 114.4(3) . . ?
O4 C4 H4A 108.7 . . ?
C5 C4 H4A 108.7 . . ?
O4 C4 H4B 108.7 . . ?
C5 C4 H4B 108.7 . . ?
H4A C4 H4B 107.6 . . ?
C4 C5 H5A 109.5 . . ?
C4 C5 H5B 109.5 . . ?
H5A C5 H5B 109.5 . . ?
C4 C5 H5C 109.5 . . ?
H5A C5 H5C 109.5 . . ?
H5B C5 H5C 109.5 . . ?

loop_
_geom_bond_atom_site_label_1
_geom_bond_atom_site_label_2
_geom_bond_distance
_geom_bond_site_symmetry_2
_geom_bond_publ_flag
Ru1 C1 1.895(4) . ?
Ru1 C3 1.905(3) . ?
Ru1 C2 1.907(4) . ?
Ru1 Cl3 2.4176(8) . ?
Ru1 Cl1 2.4178(8) . ?
Ru1 Cl2 2.4224(8) . ?
Fe1 O4 2.043(2) . ?
Fe1 O4 2.043(2) 3_656 ?
Fe1 Cl1 2.5132(8) 3_656 ?
Fe1 Cl1 2.5132(8) . ?
Fe1 Cl2 2.5415(8) 3_656 ?
Fe1 Cl2 2.5415(8) . ?
O1 C1 1.130(4) . ?
O2 C2 1.128(4) . ?
O3 C3 1.130(4) . ?
O4 C4 1.433(4) . ?
O4 H4 0.85(3) . ?
C4 C5 1.459(5) . ?
C4 H4A 0.9900 . ?
C4 H4B 0.9900 . ?
C5 H5A 0.9800 . ?
C5 H5B 0.9800 . ?
C5 H5C 0.9800 . ?

loop_
_geom_hbond_atom_site_label_D
_geom_hbond_atom_site_label_H
_geom_hbond_atom_site_label_A
_geom_hbond_distance_DH
_geom_hbond_distance_HA
_geom_hbond_distance_DA
_geom_hbond_angle_DHA
_geom_hbond_site_symmetry_A
O4 H4 Cl3 0.85(3) 2.254(16) 3.073(3) 162(5) 3_656
